data_1520986
loop_
_publ_author_name
'Feldmann, W.'
'l'Haridon, P.'
'Marchand, R.'

_publ_section_title
;
 Synthesis and crystal structure determination of Cs3 Mg2 P6 O17 N : the
 first example of a nitrido-oxo-cyclo-hexa phosphate
;
_journal_name_full 'Journal of Solid State Chemistry'
_journal_page_first 185
_journal_page_last 191
_journal_volume 153
_journal_year 2000
_chemical_formula_sum 'Cs3 Mg2 N O17 P6'
_chemical_name_systematic 'Cs3 Mg2 (P6 O17 N)'
_space_group_IT_number 205
_symmetry_space_group_name_Hall '-P 2ac 2ab 3'
_symmetry_space_group_name_H-M 'P a -3'
_cell_angle_alpha 90
_cell_angle_beta 90
_cell_angle_gamma 90
_cell_formula_units_Z 4
_cell_length_a 12.239
_cell_length_b 12.239
_cell_length_c 12.239
_cell_volume 1833.318
_citation_journal_id_ASTM JSSCBI
_cod_data_source_file Feldmann_JSSCBI_2000_1950.cif
_cod_data_source_block Cs3Mg2N1O17P6
_cod_original_formula_sum 'Cs3 Mg2 N1 O17 P6'
_cod_database_code 1520986

loop_
_symmetry_equiv_pos_as_xyz
x,y,z
-x+1/2,-y,z+1/2
x+1/2,-y+1/2,-z
-x,y+1/2,-z+1/2
z,x,y
-z+1/2,-x,y+1/2
z+1/2,-x+1/2,-y
-z,x+1/2,-y+1/2
y,z,x
y+1/2,-z+1/2,-x
-y,z+1/2,-x+1/2
-y+1/2,-z,x+1/2
-x,-y,-z
x-1/2,y,-z-1/2
-x-1/2,y-1/2,z
x,-y-1/2,z-1/2
-z,-x,-y
z-1/2,x,-y-1/2
-z-1/2,x-1/2,y
z,-x-1/2,y-1/2
-y,-z,-x
-y-1/2,z-1/2,x
y,-z-1/2,x-1/2
y-1/2,z,-x-1/2

loop_
_atom_site_label
_atom_site_type_symbol
_atom_site_fract_x
_atom_site_fract_y
_atom_site_fract_z
_atom_site_occupancy
_atom_site_U_iso_or_equiv
N1 N-3 0.0743 0.4734 0.3264 0.1667 0.0
Cs1 Cs+1 0.5 0.5 0.5 1 0.0
O2 O-2 0.2797 0.4731 0.3351 1 0.0
P1 P+5 0.18144 0.54241 0.34843 1 0.0
Cs2 Cs+1 0.12737 0.12737 0.12737 1 0.0
Mg1 Mg+2 0.3079 0.3079 0.3079 1 0.0
O1 O-2 0.1418 0.2798 0.3283 1 0.0
O3 O-2 0.0743 0.4734 0.3264 0.8333 0.0
